data_7157312
loop_
_publ_author_name
'Kavala, Veerababurao'
'Wang, Chen-Yu'
'Wang, Cheng-Chuan'
'Patil, Prakash Bhimrao'
'Fang, ChiaChi'
'Kuo, Chun-Wei'
'Yao, Ching-Fa'

_publ_section_title
;
 Copper-catalysed synthesis of 3-hydroxyisoindolin-1-ones from
 benzylcyanide 2-iodobenzamides.
;
_journal_issue 5
_journal_name_full 'Organic &amp; biomolecular chemistry'
_journal_page_first 988
_journal_page_last 998
_journal_paper_doi 10.1039/c9ob02329a
_journal_volume 18
_journal_year 2020
_chemical_formula_moiety 'C21 H17 N O2'
_chemical_formula_sum 'C21 H17 N O2'
_chemical_formula_weight 315.36
_space_group_IT_number 2
_space_group_name_Hall '-P 1'
_space_group_name_H-M_alt 'P -1'
_symmetry_cell_setting triclinic
_symmetry_space_group_name_H-M 'P -1'
_atom_sites_solution_hydrogens geom
_atom_sites_solution_primary direct
_atom_sites_solution_secondary difmap
_audit_creation_method SHELXL-97
_audit_update_record
;
2019-08-02 deposited with the CCDC.	2020-01-06 downloaded from the CCDC.
;
_cell_angle_alpha 61.607(6)
_cell_angle_beta 63.029(5)
_cell_angle_gamma 87.604(6)
_cell_formula_units_Z 2
_cell_length_a 9.7191(17)
_cell_length_b 10.2939(19)
_cell_length_c 10.630(2)
_cell_measurement_reflns_used 1654
_cell_measurement_temperature 200(2)
_cell_measurement_theta_max 23.57
_cell_measurement_theta_min 2.41
_cell_volume 813.1(3)
_computing_molecular_graphics 'Ortep-3 for Windows (Farrugia, 1997)'
_computing_publication_material 'WinGX publication routines (Farrugia, 1999)'
_computing_structure_refinement 'SHELXL-97 (Sheldrick, 1997)'
_computing_structure_solution 'SHELXS-86 (Sheldrick, 1986)'
_diffrn_ambient_temperature 200(2)
_diffrn_measured_fraction_theta_full 0.987
_diffrn_measured_fraction_theta_max 0.987
_diffrn_measurement_device_type 'Bruker APEX2'
_diffrn_radiation_monochromator graphite
_diffrn_radiation_source 'fine-focus sealed tube'
_diffrn_radiation_type MoK\a
_diffrn_radiation_wavelength 0.71073
_diffrn_reflns_av_R_equivalents 0.0384
_diffrn_reflns_av_sigmaI/netI 0.0648
_diffrn_reflns_limit_h_max 11
_diffrn_reflns_limit_h_min -11
_diffrn_reflns_limit_k_max 12
_diffrn_reflns_limit_k_min -11
_diffrn_reflns_limit_l_max 12
_diffrn_reflns_limit_l_min -12
_diffrn_reflns_number 7092
_diffrn_reflns_theta_full 25.07
_diffrn_reflns_theta_max 25.07
_diffrn_reflns_theta_min 2.38
_exptl_absorpt_coefficient_mu 0.083
_exptl_absorpt_correction_T_max 0.9950
_exptl_absorpt_correction_T_min 0.9748
_exptl_absorpt_correction_type multi-scan
_exptl_crystal_colour colorless
_exptl_crystal_density_diffrn 1.288
_exptl_crystal_density_method 'not measured'
_exptl_crystal_description prism
_exptl_crystal_F_000 332
_exptl_crystal_size_max 0.31
_exptl_crystal_size_mid 0.25
_exptl_crystal_size_min 0.06
_refine_diff_density_max 0.223
_refine_diff_density_min -0.236
_refine_diff_density_rms 0.059
_refine_ls_extinction_method none
_refine_ls_goodness_of_fit_ref 1.067
_refine_ls_hydrogen_treatment constr
_refine_ls_matrix_type full
_refine_ls_number_parameters 217
_refine_ls_number_reflns 2860
_refine_ls_number_restraints 0
_refine_ls_restrained_S_all 1.067
_refine_ls_R_factor_all 0.0879
_refine_ls_R_factor_gt 0.0500
_refine_ls_shift/su_max 0.000
_refine_ls_shift/su_mean 0.000
_refine_ls_structure_factor_coef Fsqd
_refine_ls_weighting_details 'calc w=1/[\s^2^(Fo^2^)+(0.0752P)^2^+0.0556P] where P=(Fo^2^+2Fc^2^)/3'
_refine_ls_weighting_scheme calc
_refine_ls_wR_factor_gt 0.1208
_refine_ls_wR_factor_ref 0.1546
_reflns_number_gt 1878
_reflns_number_total 2860
_reflns_threshold_expression >2sigma(I)
_cod_data_source_file c9ob02329a2.cif
_cod_data_source_block ch15498
_cod_depositor_comments 'Adding full bibliography for 7157310--7157312.cif.'
_cod_database_code 7157312

loop_
_symmetry_equiv_pos_as_xyz
'x, y, z'
'-x, -y, -z'

loop_
_atom_site_label
_atom_site_type_symbol
_atom_site_fract_x
_atom_site_fract_y
_atom_site_fract_z
_atom_site_U_iso_or_equiv
_atom_site_adp_type
_atom_site_occupancy
_atom_site_symmetry_multiplicity
_atom_site_calc_flag
_atom_site_refinement_flags
C1 C 1.0432(3) 1.0576(3) 0.1102(3) 0.0255(6) Uani 1 1 d .
C2 C 1.1340(3) 0.9372(3) 0.1262(3) 0.0253(6) Uani 1 1 d .
C3 C 1.2941(3) 0.9483(3) 0.0365(3) 0.0340(7) Uani 1 1 d .
H3 H 1.3651 1.0440 -0.0460 0.041 Uiso 1 1 calc R
C4 C 1.3473(3) 0.8157(4) 0.0707(4) 0.0402(7) Uani 1 1 d .
H4 H 1.4570 0.8199 0.0119 0.048 Uiso 1 1 calc R
C5 C 1.2421(3) 0.6758(3) 0.1904(4) 0.0407(7) Uani 1 1 d .
H5 H 1.2808 0.5858 0.2100 0.049 Uiso 1 1 calc R
C6 C 1.0827(3) 0.6656(3) 0.2810(3) 0.0338(7) Uani 1 1 d .
H6 H 1.0113 0.5700 0.3632 0.041 Uiso 1 1 calc R
C7 C 1.0298(3) 0.7985(3) 0.2488(3) 0.0248(6) Uani 1 1 d .
C8 C 0.8634(3) 0.8216(3) 0.3292(3) 0.0245(6) Uani 1 1 d .
C9 C 0.7983(3) 0.7697(3) 0.5099(3) 0.0251(6) Uani 1 1 d .
C10 C 0.8983(3) 0.7927(3) 0.5610(3) 0.0347(7) Uani 1 1 d .
H10 H 1.0076 0.8371 0.4840 0.042 Uiso 1 1 calc R
C11 C 0.8413(3) 0.7522(3) 0.7223(3) 0.0392(7) Uani 1 1 d .
H11 H 0.9113 0.7661 0.7568 0.047 Uiso 1 1 calc R
C12 C 0.6821(3) 0.6913(3) 0.8336(3) 0.0383(7) Uani 1 1 d .
H12 H 0.6420 0.6646 0.9445 0.046 Uiso 1 1 calc R
C13 C 0.5818(3) 0.6693(3) 0.7839(3) 0.0355(7) Uani 1 1 d .
H13 H 0.4721 0.6277 0.8608 0.043 Uiso 1 1 calc R
C14 C 0.6390(3) 0.7074(3) 0.6224(3) 0.0283(6) Uani 1 1 d .
H14 H 0.5691 0.6907 0.5891 0.034 Uiso 1 1 calc R
C15 C 0.7625(3) 1.0700(3) 0.2465(3) 0.0301(6) Uani 1 1 d .
H15A H 0.6611 0.9939 0.3184 0.036 Uiso 1 1 calc R
H15B H 0.7719 1.1326 0.1366 0.036 Uiso 1 1 calc R
C16 C 0.7554(2) 1.1713(3) 0.3152(3) 0.0257(6) Uani 1 1 d .
C17 C 0.6927(3) 1.1128(3) 0.4822(3) 0.0310(6) Uani 1 1 d .
H17 H 0.6599 1.0063 0.5555 0.037 Uiso 1 1 calc R
C18 C 0.6775(3) 1.2082(3) 0.5426(4) 0.0391(7) Uani 1 1 d .
H18 H 0.6339 1.1667 0.6574 0.047 Uiso 1 1 calc R
C19 C 0.7248(3) 1.3626(3) 0.4386(4) 0.0443(8) Uani 1 1 d .
H19 H 0.7133 1.4278 0.4811 0.053 Uiso 1 1 calc R
C20 C 0.7891(3) 1.4219(3) 0.2715(4) 0.0440(8) Uani 1 1 d .
H20 H 0.8229 1.5284 0.1983 0.053 Uiso 1 1 calc R
C21 C 0.8043(3) 1.3267(3) 0.2112(3) 0.0365(7) Uani 1 1 d .
H21 H 0.8491 1.3684 0.0961 0.044 Uiso 1 1 calc R
N1 N 0.8919(2) 0.9902(2) 0.2308(2) 0.0246(5) Uani 1 1 d .
O1 O 1.09267(19) 1.1937(2) 0.0037(2) 0.0343(5) Uani 1 1 d .
O2 O 0.75403(17) 0.75215(18) 0.3159(2) 0.0310(5) Uani 1 1 d .
H2' H 0.8063 0.7730 0.2073 0.037 Uiso 1 1 d R

loop_
_atom_site_aniso_label
_atom_site_aniso_U_11
_atom_site_aniso_U_22
_atom_site_aniso_U_33
_atom_site_aniso_U_23
_atom_site_aniso_U_13
_atom_site_aniso_U_12
C1 0.0329(13) 0.0239(15) 0.0227(14) -0.0140(13) -0.0135(11) 0.0043(11)
C2 0.0294(12) 0.0291(15) 0.0221(14) -0.0156(12) -0.0136(11) 0.0070(11)
C3 0.0274(12) 0.0458(18) 0.0332(16) -0.0261(15) -0.0117(11) 0.0027(12)
C4 0.0311(13) 0.063(2) 0.0473(19) -0.0415(17) -0.0218(13) 0.0202(15)
C5 0.0516(16) 0.0467(19) 0.0491(19) -0.0351(17) -0.0338(15) 0.0308(15)
C6 0.0437(14) 0.0305(16) 0.0319(16) -0.0181(14) -0.0203(13) 0.0150(12)
C7 0.0299(12) 0.0254(15) 0.0227(14) -0.0144(12) -0.0133(11) 0.0066(11)
C8 0.0282(12) 0.0212(14) 0.0253(14) -0.0124(12) -0.0136(11) 0.0051(11)
C9 0.0287(12) 0.0213(14) 0.0241(14) -0.0114(12) -0.0125(11) 0.0079(10)
C10 0.0289(12) 0.0439(18) 0.0326(16) -0.0229(14) -0.0126(12) 0.0071(12)
C11 0.0465(15) 0.051(2) 0.0368(18) -0.0283(16) -0.0271(14) 0.0195(14)
C12 0.0498(16) 0.0386(18) 0.0258(16) -0.0184(14) -0.0169(13) 0.0199(14)
C13 0.0353(13) 0.0308(17) 0.0278(16) -0.0121(13) -0.0094(12) 0.0085(12)
C14 0.0309(12) 0.0217(15) 0.0281(15) -0.0111(12) -0.0133(11) 0.0060(11)
C15 0.0367(13) 0.0312(16) 0.0350(16) -0.0213(13) -0.0229(12) 0.0151(12)
C16 0.0259(11) 0.0252(15) 0.0332(16) -0.0189(13) -0.0161(11) 0.0104(11)
C17 0.0334(13) 0.0292(16) 0.0306(16) -0.0167(13) -0.0146(12) 0.0091(11)
C18 0.0424(15) 0.045(2) 0.0367(18) -0.0275(16) -0.0175(13) 0.0123(14)
C19 0.0447(15) 0.042(2) 0.060(2) -0.0382(18) -0.0228(15) 0.0119(14)
C20 0.0483(16) 0.0272(17) 0.053(2) -0.0214(16) -0.0217(15) 0.0055(13)
C21 0.0392(14) 0.0308(17) 0.0353(17) -0.0153(14) -0.0173(13) 0.0114(13)
N1 0.0271(10) 0.0193(12) 0.0257(12) -0.0120(10) -0.0113(9) 0.0068(8)
O1 0.0455(10) 0.0242(11) 0.0246(10) -0.0105(9) -0.0124(8) 0.0010(8)
O2 0.0323(9) 0.0332(11) 0.0280(10) -0.0174(9) -0.0128(8) 0.0001(8)

loop_
_atom_type_symbol
_atom_type_description
_atom_type_scat_dispersion_real
_atom_type_scat_dispersion_imag
_atom_type_scat_source
C C 0.0033 0.0016 'International Tables Vol C Tables 4.2.6.8 and 6.1.1.4'
H H 0.0000 0.0000 'International Tables Vol C Tables 4.2.6.8 and 6.1.1.4'
N N 0.0061 0.0033 'International Tables Vol C Tables 4.2.6.8 and 6.1.1.4'
O O 0.0106 0.0060 'International Tables Vol C Tables 4.2.6.8 and 6.1.1.4'

loop_
_geom_angle_atom_site_label_1
_geom_angle_atom_site_label_2
_geom_angle_atom_site_label_3
_geom_angle
O1 C1 N1 125.5(2)
O1 C1 C2 127.5(2)
N1 C1 C2 107.0(2)
C3 C2 C7 121.7(2)
C3 C2 C1 129.6(2)
C7 C2 C1 108.68(19)
C4 C3 C2 117.8(2)
C4 C3 H3 121.1
C2 C3 H3 121.1
C3 C4 C5 120.7(2)
C3 C4 H4 119.6
C5 C4 H4 119.6
C6 C5 C4 121.2(3)
C6 C5 H5 119.4
C4 C5 H5 119.4
C5 C6 C7 118.0(3)
C5 C6 H6 121.0
C7 C6 H6 121.0
C6 C7 C2 120.6(2)
C6 C7 C8 129.5(2)
C2 C7 C8 109.9(2)
O2 C8 N1 110.92(19)
O2 C8 C7 113.54(19)
N1 C8 C7 100.61(17)
O2 C8 C9 108.50(17)
N1 C8 C9 109.84(19)
C7 C8 C9 113.23(19)
C14 C9 C10 119.2(2)
C14 C9 C8 121.1(2)
C10 C9 C8 119.6(2)
C11 C10 C9 120.8(2)
C11 C10 H10 119.6
C9 C10 H10 119.6
C10 C11 C12 119.8(3)
C10 C11 H11 120.1
C12 C11 H11 120.1
C13 C12 C11 119.9(3)
C13 C12 H12 120.0
C11 C12 H12 120.0
C12 C13 C14 120.5(2)
C12 C13 H13 119.7
C14 C13 H13 119.7
C9 C14 C13 119.8(2)
C9 C14 H14 120.1
C13 C14 H14 120.1
N1 C15 C16 115.5(2)
N1 C15 H15A 108.4
C16 C15 H15A 108.4
N1 C15 H15B 108.4
C16 C15 H15B 108.4
H15A C15 H15B 107.5
C21 C16 C17 118.5(2)
C21 C16 C15 119.8(2)
C17 C16 C15 121.6(2)
C18 C17 C16 120.4(3)
C18 C17 H17 119.8
C16 C17 H17 119.8
C19 C18 C17 120.8(3)
C19 C18 H18 119.6
C17 C18 H18 119.6
C18 C19 C20 119.2(3)
C18 C19 H19 120.4
C20 C19 H19 120.4
C21 C20 C19 120.0(3)
C21 C20 H20 120.0
C19 C20 H20 120.0
C20 C21 C16 121.1(3)
C20 C21 H21 119.5
C16 C21 H21 119.5
C1 N1 C15 123.3(2)
C1 N1 C8 113.55(18)
C15 N1 C8 122.31(18)
C8 O2 H2' 105.3

loop_
_geom_bond_atom_site_label_1
_geom_bond_atom_site_label_2
_geom_bond_distance
C1 O1 1.237(3)
C1 N1 1.348(3)
C1 C2 1.479(3)
C2 C3 1.381(3)
C2 C7 1.385(3)
C3 C4 1.380(4)
C3 H3 0.9500
C4 C5 1.392(4)
C4 H4 0.9500
C5 C6 1.380(3)
C5 H5 0.9500
C6 C7 1.381(3)
C6 H6 0.9500
C7 C8 1.520(3)
C8 O2 1.399(3)
C8 N1 1.494(3)
C8 C9 1.524(3)
C9 C14 1.383(3)
C9 C10 1.385(3)
C10 C11 1.377(4)
C10 H10 0.9500
C11 C12 1.379(3)
C11 H11 0.9500
C12 C13 1.371(4)
C12 H12 0.9500
C13 C14 1.387(3)
C13 H13 0.9500
C14 H14 0.9500
C15 N1 1.461(3)
C15 C16 1.517(3)
C15 H15A 0.9900
C15 H15B 0.9900
C16 C21 1.383(3)
C16 C17 1.384(3)
C17 C18 1.378(3)
C17 H17 0.9500
C18 C19 1.374(4)
C18 H18 0.9500
C19 C20 1.383(4)
C19 H19 0.9500
C20 C21 1.376(4)
C20 H20 0.9500
C21 H21 0.9500
O2 H2' 0.9370
